data_7062335
loop_
_publ_author_name
'Meher, Sagarika'
'Sharma, Nagendra K.'

_publ_section_title
;
 Azulene tethered N-aryl nucleobases: synthesis, morphology and
 biochemical evaluations
;
_journal_issue 12
_journal_name_full 'New Journal of Chemistry'
_journal_page_first 5593
_journal_page_last 5597
_journal_paper_doi 10.1039/D2NJ06272K
_journal_volume 47
_journal_year 2023
_chemical_formula_moiety 'C20 H20 N4 O5'
_chemical_formula_sum 'C20 H20 N4 O5'
_chemical_formula_weight 396.41
_space_group_crystal_system triclinic
_space_group_IT_number 2
_space_group_name_Hall '-P 1'
_space_group_name_H-M_alt 'P -1'
_symmetry_Int_Tables_number 2
_atom_sites_solution_primary dual
_audit_creation_date 2021-03-05
_audit_creation_method
;
Olex2 1.2-ac3
(compiled 2017.02.24 svn.r3390 for Rigaku Oxford Diffraction, GUI svn.r5318)
;
_audit_update_record
;
2022-12-07 deposited with the CCDC.	2023-02-10 downloaded from the CCDC.
;
_cell_angle_alpha 99.503(1)
_cell_angle_beta 93.061(1)
_cell_angle_gamma 100.462(1)
_cell_formula_units_Z 2
_cell_length_a 6.8930(1)
_cell_length_b 12.3968(2)
_cell_length_c 15.7410(2)
_cell_measurement_reflns_used 10554
_cell_measurement_temperature 303(2)
_cell_measurement_theta_max 74.2640
_cell_measurement_theta_min 4.2140
_cell_volume 1299.74(3)
_computing_cell_refinement 'CrysAlisPro 1.171.40.84a (Rigaku OD, 2020)'
_computing_data_collection 'CrysAlisPro 1.171.40.84a (Rigaku OD, 2020)'
_computing_data_reduction 'CrysAlisPro 1.171.40.84a (Rigaku OD, 2020)'
_computing_molecular_graphics 'Olex2 (Dolomanov et al., 2009)'
_computing_publication_material 'Olex2 (Dolomanov et al., 2009)'
_computing_structure_refinement 'olex2.refine (Bourhis et al., 2015)'
_computing_structure_solution 'ShelXT (Sheldrick, 2015)'
_diffrn_ambient_environment air
_diffrn_ambient_temperature 303(2)
_diffrn_detector 'Hybrid Pixel Array Detector'
_diffrn_detector_area_resol_mean 5.8140
_diffrn_detector_type 'Pilatus 200K'
_diffrn_measured_fraction_theta_full 0.9633
_diffrn_measured_fraction_theta_max 0.9633
_diffrn_measurement_details
;
List of Runs (angles in degrees, time in seconds):

  # Type    Start    End  Width  t~exp~   \w     \q     \k     \f   Frames
#--------------------------------------------------------------------------
  1  \w    -70.00  24.00   0.50    2.72    --  -38.50  91.00 125.00  188
  2  \w     -3.00  81.00   0.50    2.72    --   49.56 -91.00  11.00  168
  3  \w    104.00 171.00   0.50   10.73    --  102.63  91.00 125.00  134
  4  \w     33.00 106.00   0.50   10.73    --  102.63 -91.00  11.00  146
  5  \w   -101.00 -27.00   0.50    2.72    --  -38.50 -57.00-120.00  148
  6  \w    -42.00  28.00   0.50    2.72    --  -38.50  38.00  30.00  140
  7  \w    -50.00  24.00   0.50    2.72    --  -38.50  57.00  90.00  148
  8  \w     38.00 113.00   0.50    2.72    --   49.56  57.00-120.00  150
  9  \w    -17.00  53.00   0.50    2.72    --   49.56 -38.00 -60.00  140
 10  \w     44.00 119.00   0.50    2.72    --   49.56  19.00-180.00  150
 11  \w     34.00 111.00   0.50   10.73    --  102.63 -15.00  90.00  154
 12  \w     40.00 116.00   0.50   10.73    --  102.63 -61.00-150.00  152
 13  \w     90.00 165.00   0.50   10.73    --  102.63  61.00 -90.00  150
 14  \w     38.00 107.00   0.50   10.73    --  102.63 -45.00 -90.00  138
 15  \w     38.00 126.00   0.50   10.73    --  102.63 -77.00-150.00  176
 16  \w     35.00 106.00   0.50   10.73    --  102.63 -30.00  90.00  142
 17  \w     34.00 107.00   0.50   10.73    --  102.63 -94.00 -30.00  146
 18  \w     38.00 112.00   0.50   10.73    --  102.63-125.00 150.00  148
 19  \w     34.00 107.00   0.50   10.73    --  102.63 -94.00-180.00  146
 20  \w     98.00 167.00   0.50   10.73    --  102.63  45.00 -60.00  138
 21  \w     34.00 107.00   0.50   10.73    --  102.63 -94.00 120.00  146
 22  \w     34.00 107.00   0.50   10.73    --  102.63 -94.00 -90.00  146
 23  \w    103.00 167.00   0.50   10.73    --  102.63  77.00   0.00  128
 24  \w     34.00 107.00   0.50   10.73    --  102.63 -94.00-150.00  146
 25  \w     34.00 111.00   0.50   10.73    --  102.63 -15.00 -30.00  154
 26  \w     38.00 107.00   0.50   10.73    --  102.63 -45.00 -30.00  138
 27  \w     95.00 171.00   0.50   10.73    --  102.63  15.00 -60.00  152
 28  \w    103.00 167.00   0.50   10.73    --  102.63  77.00 -60.00  128
 29  \w     34.00 107.00   0.50   10.73    --  102.63 -94.00  30.00  146
 30  \w     35.00 106.00   0.50   10.73    --  102.63 -30.00   0.00  142
 31  \w     90.00 165.00   0.50   10.73    --  102.63  61.00  30.00  150
;
_diffrn_measurement_device 'four-circle diffractometer'
_diffrn_measurement_device_type 'SuperNova, Dual, Cu at home/near, Pilatus 200K'
_diffrn_measurement_method '\w scans'
_diffrn_orient_matrix_type 'CrysAlisPro convention (1999,Acta A55,543-557)'
_diffrn_orient_matrix_UB_11 -0.0244010000
_diffrn_orient_matrix_UB_12 -0.1133675000
_diffrn_orient_matrix_UB_13 0.0302279000
_diffrn_orient_matrix_UB_21 -0.0663946000
_diffrn_orient_matrix_UB_22 0.0526445000
_diffrn_orient_matrix_UB_23 0.0865604000
_diffrn_orient_matrix_UB_31 -0.2168772000
_diffrn_orient_matrix_UB_32 -0.0294770000
_diffrn_orient_matrix_UB_33 -0.0389067000
_diffrn_radiation_monochromator mirror
_diffrn_radiation_probe x-ray
_diffrn_radiation_type 'Cu K\a'
_diffrn_radiation_wavelength 1.54184
_diffrn_reflns_av_R_equivalents 0.2111
_diffrn_reflns_av_unetI/netI 0.2123
_diffrn_reflns_limit_h_max 6
_diffrn_reflns_limit_h_min -8
_diffrn_reflns_limit_k_max 15
_diffrn_reflns_limit_k_min -15
_diffrn_reflns_limit_l_max 19
_diffrn_reflns_limit_l_min -19
_diffrn_reflns_number 19861
_diffrn_reflns_theta_full 75.5266
_diffrn_reflns_theta_max 75.53
_diffrn_reflns_theta_min 5.05
_diffrn_source 'micro-focus sealed X-ray tube'
_diffrn_source_type 'SuperNova (Cu) X-ray Source'
_exptl_absorpt_coefficient_mu 0.619
_exptl_absorpt_correction_T_max 1.00000
_exptl_absorpt_correction_T_min 0.74598
_exptl_absorpt_correction_type multi-scan
_exptl_absorpt_process_details
;
CrysAlisPro 1.171.40.84a (Rigaku Oxford Diffraction, 2020)
Empirical absorption correction using spherical harmonics,
implemented in SCALE3 ABSPACK scaling algorithm.
;
_exptl_crystal_colour 'clear yellowish yellow'
_exptl_crystal_colour_lustre clear
_exptl_crystal_colour_modifier yellowish
_exptl_crystal_colour_primary yellow
_exptl_crystal_density_diffrn 1.0128
_exptl_crystal_description needle
_exptl_crystal_F_000 417.4704
_exptl_crystal_size_max 0.01
_exptl_crystal_size_mid 0.001
_exptl_crystal_size_min 0.001
_refine_diff_density_max 1.3954
_refine_diff_density_min -1.2047
_refine_diff_density_rms 0.5659
_refine_ls_d_res_high 0.7962
_refine_ls_d_res_low 8.7546
_refine_ls_goodness_of_fit_ref 1.0463
_refine_ls_hydrogen_treatment constr
_refine_ls_matrix_type full
_refine_ls_number_constraints 32
_refine_ls_number_parameters 264
_refine_ls_number_reflns 5195
_refine_ls_number_restraints 0
_refine_ls_restrained_S_all 1.0463
_refine_ls_R_factor_all 0.1022
_refine_ls_R_factor_gt 0.0694
_refine_ls_shift/su_max 0.0001
_refine_ls_shift/su_mean 0.0000
_refine_ls_structure_factor_coef Fsqd
_refine_ls_weighting_details 'w=1/[\s^2^(Fo^2^)+(0.1500P)^2^+0.0970P] where P=(Fo^2^+2Fc^2^)/3'
_refine_ls_weighting_scheme calc
_refine_ls_wR_factor_gt 0.2080
_refine_ls_wR_factor_ref 0.2215
_reflns_Friedel_coverage 0.0
_reflns_limit_h_max 8
_reflns_limit_h_min -8
_reflns_limit_k_max 15
_reflns_limit_k_min -15
_reflns_limit_l_max 19
_reflns_limit_l_min 0
_reflns_number_gt 4214
_reflns_number_total 5195
_reflns_threshold_expression I>=2u(I)
_cod_data_source_file d2nj06272k2.cif
_cod_data_source_block NKS_SNM_AZ_C
_cod_depositor_comments 'Adding full bibliography for 7062335--7062336.cif.'
_cod_database_code 7062335
_chemical_oxdiff_formula 'C36 H22 N8 O10 '
_diffrn_oxdiff_digest_frames
;
010ad18ead1b487b9f7632fa267836006c00027ea5b
;
_reflns_odcompleteness_completeness 99.96
_reflns_odcompleteness_iscentric 1
_reflns_odcompleteness_theta 66.97
_olex2_refinement_description
;
1. Fixed Uiso
 At 1.2 times of:
  All C(H) groups, All C(H,H) groups, All N(H,H) groups
 At 1.5 times of:
  All C(H,H,H) groups
2.a Secondary CH2 refined with riding coordinates:
 C00Q(H00e,H00f), C00R(H00i,H00k)
2.b Aromatic/amide H refined with riding coordinates:
 C00G(H00G), C00H(H00H), C00J(H00J), C00N(H00N), C00O(H00O), C00P(H00P)
2.c X=CH2 refined with riding coordinates:
 N006(H00a,H00b), N00A(H00c,H00d)
2.d Idealised Me refined as rotating group:
 C00S(H00l,H00m,H00q), C00T(H00r,H00s,H00t)
;
_olex2_submission_special_instructions 'No special instructions were received'
_oxdiff_exptl_absorpt_empirical_details
;
Empirical correction (ABSPACK) includes:
- Absorption correction using spherical harmonics
- Frame scaling
;
_oxdiff_exptl_absorpt_empirical_full_max 2.046
_oxdiff_exptl_absorpt_empirical_full_min 0.472

loop_
_space_group_symop_id
_space_group_symop_operation_xyz
1 x,y,z
2 -x,-y,-z

loop_
_atom_site_label
_atom_site_type_symbol
_atom_site_fract_x
_atom_site_fract_y
_atom_site_fract_z
_atom_site_U_iso_or_equiv
_atom_site_adp_type
_atom_site_occupancy
_atom_site_refinement_flags_posn
O001 O 1.0733(2) 0.51066(13) 0.33443(10) 0.0887(5) Uani 1.000000 .
O002 O 1.32038(18) 0.51397(12) 0.43210(10) 0.0849(4) Uani 1.000000 .
N003 N 0.24757(17) 0.14707(13) 0.24545(9) 0.0633(4) Uani 1.000000 .
O004 O 1.1399(2) 0.17658(14) 0.60606(11) 0.0961(5) Uani 1.000000 .
O005 O 0.44091(17) 0.08401(19) 0.14560(10) 0.1248(8) Uani 1.000000 .
N006 N 1.2770(2) 0.35668(15) 0.53630(11) 0.0786(5) Uani 1.000000 .
H00a H 1.3599(2) 0.41255(15) 0.52562(11) 0.0944(6) Uiso 1.000000 R
H00b H 1.3096(2) 0.31960(15) 0.57459(11) 0.0944(6) Uiso 1.000000 R
O007 O 0.8332(3) 0.08007(17) 0.56915(13) 0.1148(7) Uani 1.000000 .
C008 C 1.0270(2) 0.38209(13) 0.42908(11) 0.0604(4) Uani 1.000000 .
C009 C 1.0980(2) 0.32759(15) 0.49354(11) 0.0627(4) Uani 1.000000 .
N00A N -0.21902(19) 0.02631(18) 0.06997(10) 0.0914(6) Uani 1.000000 .
H00c H -0.19968(19) -0.00448(18) 0.01885(10) 0.1097(7) Uiso 1.000000 R
H00d H -0.33689(19) 0.03211(18) 0.08275(10) 0.1097(7) Uiso 1.000000 R
C00B C 0.9476(2) 0.23585(16) 0.50359(11) 0.0652(4) Uani 1.000000 .
N00C N 0.11246(19) 0.05402(17) 0.10635(10) 0.0876(6) Uani 1.000000 .
C00D C 0.7831(2) 0.23256(14) 0.44462(10) 0.0598(4) Uani 1.000000 .
C00E C 0.8323(2) 0.32555(13) 0.39781(10) 0.0576(4) Uani 1.000000 .
C00F C -0.0677(2) 0.06469(16) 0.12885(11) 0.0671(5) Uani 1.000000 .
C00G C 0.6073(2) 0.15313(17) 0.43326(12) 0.0702(5) Uani 1.000000 .
H00G H 0.5938(2) 0.10592(17) 0.47366(12) 0.0843(6) Uiso 1.000000 R
C00H C -0.0971(2) 0.11510(17) 0.21308(11) 0.0702(5) Uani 1.000000 .
H00H H -0.2233(2) 0.12054(17) 0.22920(11) 0.0842(6) Uiso 1.000000 R
C00I C 1.1542(2) 0.47331(15) 0.40028(12) 0.0671(4) Uani 1.000000 .
C00J C 0.0630(2) 0.15479(17) 0.26893(11) 0.0695(5) Uani 1.000000 .
H00J H 0.0477(2) 0.18831(17) 0.32490(11) 0.0834(6) Uiso 1.000000 R
C00K C 0.4199(2) 0.19314(15) 0.30637(10) 0.0609(4) Uani 1.000000 .
C00L C 0.9610(3) 0.15682(19) 0.56049(13) 0.0797(5) Uani 1.000000 .
C00M C 0.2727(2) 0.0927(2) 0.16349(12) 0.0796(6) Uani 1.000000 .
C00N C 0.7119(2) 0.35135(15) 0.33304(12) 0.0683(5) Uani 1.000000 .
H00N H 0.7589(2) 0.41827(15) 0.31493(12) 0.0820(6) Uiso 1.000000 R
C00O C 0.4494(2) 0.13446(16) 0.37018(12) 0.0693(5) Uani 1.000000 .
H00O H 0.3502(2) 0.07324(16) 0.37191(12) 0.0831(6) Uiso 1.000000 R
C00P C 0.5320(2) 0.29179(16) 0.29160(12) 0.0682(5) Uani 1.000000 .
H00P H 0.4795(2) 0.32256(16) 0.24769(12) 0.0818(5) Uiso 1.000000 R
C00Q C 1.1703(4) 0.1013(3) 0.6641(2) 0.1127(9) Uani 1.000000 .
H00e H 1.0758(4) 0.1030(3) 0.7076(2) 0.1352(11) Uiso 1.000000 R
H00f H 1.1531(4) 0.0257(3) 0.6324(2) 0.1352(11) Uiso 1.000000 R
C00R C 1.1934(4) 0.6001(2) 0.3020(2) 0.1032(8) Uani 1.000000 .
H00i H 1.2481(4) 0.6603(2) 0.3495(2) 0.1238(9) Uiso 1.000000 R
H00k H 1.3024(4) 0.5737(2) 0.2742(2) 0.1238(9) Uiso 1.000000 R
C00S C 1.3766(6) 0.1393(3) 0.7058(3) 0.1459(15) Uani 1.000000 .
H00l H 1.4685(6) 0.138(3) 0.6621(4) 0.219(2) Uiso 1.000000 GR
H00m H 1.3912(16) 0.2138(12) 0.7375(19) 0.219(2) Uiso 1.000000 GR
H00q H 1.403(2) 0.0904(19) 0.7445(19) 0.219(2) Uiso 1.000000 GR
C00T C 1.0771(9) 0.6390(5) 0.2426(4) 0.198(2) Uani 1.000000 .
H00r H 1.042(7) 0.583(2) 0.1913(15) 0.297(3) Uiso 1.000000 GR
H00s H 0.959(4) 0.654(5) 0.2677(14) 0.297(3) Uiso 1.000000 GR
H00t H 1.151(3) 0.706(3) 0.228(3) 0.297(3) Uiso 1.000000 GR

loop_
_atom_site_aniso_label
_atom_site_aniso_U_11
_atom_site_aniso_U_22
_atom_site_aniso_U_33
_atom_site_aniso_U_12
_atom_site_aniso_U_13
_atom_site_aniso_U_23
O001 0.0654(8) 0.0972(10) 0.0921(10) -0.0136(7) -0.0144(7) 0.0235(8)
O002 0.0466(6) 0.0925(9) 0.0998(10) -0.0151(6) -0.0137(6) 0.0095(7)
N003 0.0282(6) 0.0926(9) 0.0565(7) 0.0066(5) -0.0034(5) -0.0156(6)
O004 0.0712(9) 0.1080(11) 0.0983(11) -0.0086(7) -0.0337(8) 0.0290(9)
O005 0.0326(6) 0.232(2) 0.0818(9) 0.0325(9) -0.0056(6) -0.0570(11)
N006 0.0461(7) 0.0923(11) 0.0824(10) -0.0100(7) -0.0208(7) 0.0061(8)
O007 0.0808(10) 0.1324(14) 0.1208(14) -0.0287(9) -0.0290(9) 0.0589(12)
C008 0.0399(7) 0.0662(9) 0.0628(9) -0.0018(6) -0.0062(6) -0.0076(7)
C009 0.0402(7) 0.0748(9) 0.0600(9) -0.0010(6) -0.0095(6) -0.0076(7)
N00A 0.0311(6) 0.1584(16) 0.0643(9) 0.0189(8) -0.0072(6) -0.0363(9)
C00B 0.0427(8) 0.0820(10) 0.0588(9) -0.0040(7) -0.0090(6) -0.0007(7)
N00C 0.0321(7) 0.1502(16) 0.0612(8) 0.0196(8) -0.0036(6) -0.0362(9)
C00D 0.0380(7) 0.0757(10) 0.0538(8) -0.0016(6) -0.0046(6) -0.0060(7)
C00E 0.0369(7) 0.0676(9) 0.0573(8) 0.0024(6) -0.0048(6) -0.0092(7)
C00F 0.0304(7) 0.1023(12) 0.0567(8) 0.0102(7) -0.0020(6) -0.0152(8)
C00G 0.0445(8) 0.0884(12) 0.0652(10) -0.0103(7) -0.0073(7) 0.0069(8)
C00H 0.0299(7) 0.1073(13) 0.0619(9) 0.0129(7) 0.0014(6) -0.0163(9)
C00I 0.0472(8) 0.0712(10) 0.0703(10) -0.0025(7) -0.0046(7) -0.0052(8)
C00J 0.0368(7) 0.1024(12) 0.0567(9) 0.0125(7) 0.0009(6) -0.0199(8)
C00K 0.0312(7) 0.0824(10) 0.0565(8) 0.0037(6) -0.0038(6) -0.0137(7)
C00L 0.0581(10) 0.0967(13) 0.0724(11) -0.0070(9) -0.0143(8) 0.0114(10)
C00M 0.0302(7) 0.1313(16) 0.0616(9) 0.0161(8) -0.0019(6) -0.0269(10)
C00N 0.0473(8) 0.0731(10) 0.0750(10) 0.0012(7) -0.0128(7) 0.0029(8)
C00O 0.0387(7) 0.0875(11) 0.0668(10) -0.0099(7) -0.0048(7) -0.0017(8)
C00P 0.0449(8) 0.0826(11) 0.0685(10) 0.0063(7) -0.0122(7) 0.0012(8)
C00Q 0.1017(18) 0.118(2) 0.112(2) 0.0019(15) -0.0338(16) 0.0386(16)
C00R 0.0965(17) 0.1021(17) 0.1029(18) -0.0080(13) 0.0056(14) 0.0266(14)
C00S 0.118(2) 0.156(3) 0.156(3) 0.005(2) -0.060(2) 0.052(2)
C00T 0.199(5) 0.190(5) 0.201(5) -0.003(4) -0.007(4) 0.075(4)

loop_
_atom_type_symbol
_atom_type_scat_dispersion_real
_atom_type_scat_dispersion_imag
_atom_type_scat_Cromer_Mann_a1
_atom_type_scat_Cromer_Mann_a2
_atom_type_scat_Cromer_Mann_a3
_atom_type_scat_Cromer_Mann_a4
_atom_type_scat_Cromer_Mann_b1
_atom_type_scat_Cromer_Mann_b2
_atom_type_scat_Cromer_Mann_b3
_atom_type_scat_Cromer_Mann_b4
_atom_type_scat_Cromer_Mann_c
_atom_type_scat_source
_atom_type_scat_dispersion_source
H 0.00000 0.00000 0.49300 0.32291 0.14019 0.04081 10.51090 26.12570 3.14236 57.79970 0.0030380000826 'International Tables Volume C Table 6.1.1.4 (pp. 500-502)' 'Henke, Gullikson and Davis, At. Data and Nucl. Data Tables, 1993, 54, 2'
C 0.01920 0.00962 2.31000 1.02000 1.58860 0.86500 20.84390 10.20750 0.56870 51.65120 0.215599998832 'International Tables Volume C Table 6.1.1.4 (pp. 500-502)' 'Henke, Gullikson and Davis, At. Data and Nucl. Data Tables, 1993, 54, 2'
O 0.05239 0.03377 3.04850 2.28680 1.54630 0.86700 13.27710 5.70110 0.32390 32.90890 0.250800013542 'International Tables Volume C Table 6.1.1.4 (pp. 500-502)' 'Henke, Gullikson and Davis, At. Data and Nucl. Data Tables, 1993, 54, 2'
N 0.03256 0.01839 12.21260 3.13220 2.01250 1.16630 0.00570 9.89330 28.99750 0.58260 -11.5290002823 'International Tables Volume C Table 6.1.1.4 (pp. 500-502)' 'Henke, Gullikson and Davis, At. Data and Nucl. Data Tables, 1993, 54, 2'

loop_
_geom_angle_atom_site_label_1
_geom_angle_atom_site_label_2
_geom_angle_atom_site_label_3
_geom_angle
_geom_angle_site_symmetry_1
_geom_angle_site_symmetry_3
_geom_angle_publ_flag
C00R O001 C00I 117.28(17) . . ?
C00K N003 C00J 120.42(12) . . ?
C00M N003 C00J 120.22(12) . . ?
C00M N003 C00K 119.34(12) . . ?
C00Q O004 C00L 117.13(18) . . ?
H00b N006 H00a 120.0 . . ?
C009 N006 H00a 120.0 . . ?
C009 N006 H00b 120.0 . . ?
C00E C008 C009 108.43(14) . . ?
C00I C008 C009 121.08(14) . . ?
C00I C008 C00E 130.26(16) . . ?
C008 C009 N006 125.24(17) . . ?
C00B C009 N006 125.88(18) . . ?
C00B C009 C008 108.87(13) . . ?
H00d N00A H00c 120.0 . . ?
C00F N00A H00c 120.0 . . ?
C00F N00A H00d 120.0 . . ?
C00D C00B C009 107.77(16) . . ?
C00L C00B C009 126.88(15) . . ?
C00L C00B C00D 125.30(15) . . ?
C00M N00C C00F 120.69(14) . . ?
C00E C00D C00B 107.83(13) . . ?
C00G C00D C00B 125.33(17) . . ?
C00G C00D C00E 126.84(15) . . ?
C00D C00E C008 107.10(13) . . ?
C00N C00E C008 126.55(16) . . ?
C00N C00E C00D 126.32(13) . . ?
N00C C00F N00A 118.06(14) . . ?
C00H C00F N00A 120.68(13) . . ?
C00H C00F N00C 121.26(14) . . ?
H00G C00G C00D 115.32(11) . . ?
C00O C00G C00D 129.37(19) . . ?
C00O C00G H00G 115.32(11) . . ?
H00H C00H C00F 121.18(8) . . ?
C00J C00H C00F 117.65(13) . . ?
C00J C00H H00H 121.18(9) . . ?
O002 C00I O001 121.41(18) . . ?
C008 C00I O001 114.64(14) . . ?
C008 C00I O002 123.96(19) . . ?
C00H C00J N003 121.27(14) . . ?
H00J C00J N003 119.37(8) . . ?
H00J C00J C00H 119.37(9) . . ?
C00O C00K N003 116.19(15) . . ?
C00P C00K N003 115.12(16) . . ?
C00P C00K C00O 128.70(14) . . ?
O007 C00L O004 120.9(2) . . ?
C00B C00L O004 112.52(16) . . ?
C00B C00L O007 126.58(17) . . ?
O005 C00M N003 118.40(14) . . ?
N00C C00M N003 118.79(13) . . ?
N00C C00M O005 122.79(15) . . ?
H00N C00N C00E 115.25(10) . . ?
C00P C00N C00E 129.51(18) . . ?
C00P C00N H00N 115.25(12) . . ?
C00K C00O C00G 129.17(16) . . ?
H00O C00O C00G 115.41(11) . . ?
H00O C00O C00K 115.41(9) . . ?
C00N C00P C00K 129.21(18) . . ?
H00P C00P C00K 115.40(10) . . ?
H00P C00P C00N 115.40(12) . . ?
H00e C00Q O004 110.29(17) . . ?
H00f C00Q O004 110.29(15) . . ?
H00f C00Q H00e 108.5 . . ?
C00S C00Q O004 107.2(2) . . ?
C00S C00Q H00e 110.3(2) . . ?
C00S C00Q H00f 110.3(2) . . ?
H00i C00R O001 109.80(14) . . ?
H00k C00R O001 109.80(15) . . ?
H00k C00R H00i 108.2 . . ?
C00T C00R O001 109.4(3) . . ?
C00T C00R H00i 109.8(3) . . ?
C00T C00R H00k 109.8(3) . . ?
H00l C00S C00Q 109.5 . . ?
H00m C00S C00Q 109.5 . . ?
H00m C00S H00l 109.5 . . ?
H00q C00S C00Q 109.5 . . ?
H00q C00S H00l 109.5 . . ?
H00q C00S H00m 109.5 . . ?
H00r C00T C00R 109.5 . . ?
H00s C00T C00R 109.5 . . ?
H00s C00T H00r 109.5 . . ?
H00t C00T C00R 109.5 . . ?
H00t C00T H00r 109.5 . . ?
H00t C00T H00s 109.5 . . ?

loop_
_geom_bond_atom_site_label_1
_geom_bond_atom_site_label_2
_geom_bond_distance
_geom_bond_site_symmetry_2
_geom_bond_publ_flag
O001 C00I 1.338(2) . ?
O001 C00R 1.440(3) . ?
O002 C00I 1.210(2) . ?
N003 C00J 1.3593(19) . ?
N003 C00K 1.4516(16) . ?
N003 C00M 1.389(2) . ?
O004 C00L 1.354(2) . ?
O004 C00Q 1.443(3) . ?
O005 C00M 1.2268(19) . ?
N006 H00a 0.8600 . ?
N006 H00b 0.8600 . ?
N006 C009 1.3325(19) . ?
O007 C00L 1.205(2) . ?
C008 C009 1.421(3) . ?
C008 C00E 1.4176(18) . ?
C008 C00I 1.451(2) . ?
C009 C00B 1.429(2) . ?
N00A H00c 0.8600 . ?
N00A H00d 0.8600 . ?
N00A C00F 1.3206(19) . ?
C00B C00D 1.417(2) . ?
C00B C00L 1.444(3) . ?
N00C C00F 1.3330(19) . ?
N00C C00M 1.3483(19) . ?
C00D C00E 1.467(2) . ?
C00D C00G 1.398(2) . ?
C00E C00N 1.394(2) . ?
C00F C00H 1.411(2) . ?
C00G H00G 0.9300 . ?
C00G C00O 1.393(2) . ?
C00H H00H 0.9300 . ?
C00H C00J 1.337(2) . ?
C00J H00J 0.9300 . ?
C00K C00O 1.361(3) . ?
C00K C00P 1.385(3) . ?
C00N H00N 0.9300 . ?
C00N C00P 1.389(2) . ?
C00O H00O 0.9300 . ?
C00P H00P 0.9300 . ?
C00Q H00e 0.9700 . ?
C00Q H00f 0.9700 . ?
C00Q C00S 1.493(4) . ?
C00R H00i 0.9700 . ?
C00R H00k 0.9700 . ?
C00R C00T 1.400(6) . ?
C00S H00l 0.9600 . ?
C00S H00m 0.9600 . ?
C00S H00q 0.9600 . ?
C00T H00r 0.9600 . ?
C00T H00s 0.9600 . ?
C00T H00t 0.9600 . ?
